data_4504307
loop_
_publ_author_name
'Du, Zi-Yi'
'Li, Xiu-Ling'
'Liu, Qing-Yan'
'Mao, Jiang-Gao'

_publ_section_title
;
 Novel Cadmium(II) Phosphonatophenylsulfonate Cluster Compounds:&#x00A0;
 Syntheses, Structures, and Luminescent Properties
;
_journal_issue 8
_journal_name_full 'Crystal Growth &amp; Design'
_journal_page_first 1501
_journal_paper_doi 10.1021/cg070280v
_journal_volume 7
_journal_year 2007
_chemical_formula_sum 'C84 H88 Cd4 Cl2 N12 O28 P2 S2'
_chemical_formula_weight 2360.22
_chemical_name_systematic
; 
 ? 
;
_space_group_IT_number 2
_symmetry_cell_setting triclinic
_symmetry_space_group_name_Hall '-P 1'
_symmetry_space_group_name_H-M 'P -1'
_atom_sites_solution_hydrogens geom
_atom_sites_solution_primary direct
_atom_sites_solution_secondary difmap
_audit_creation_method SHELXL-97
_cell_angle_alpha 69.0410(10)
_cell_angle_beta 69.7160(10)
_cell_angle_gamma 84.2640(10)
_cell_formula_units_Z 1
_cell_length_a 11.6702(6)
_cell_length_b 13.9160(7)
_cell_length_c 16.0247(8)
_cell_measurement_temperature 293(2)
_cell_volume 2278.7(2)
_computing_cell_refinement 'Saturn 70 CCD'
_computing_data_collection 'Saturn 70 CCD'
_computing_data_reduction 'Saturn 70 CCD'
_computing_structure_refinement 'SHELXL-97 (Sheldrick, 1997)'
_computing_structure_solution 'SHELXS-97 (Sheldrick, 1990)'
_diffrn_ambient_temperature 293(2)
_diffrn_measured_fraction_theta_full 0.953
_diffrn_measured_fraction_theta_max 0.953
_diffrn_measurement_device_type 'Saturn 70 CCD'
_diffrn_measurement_method 'narrow frame method'
_diffrn_radiation_monochromator graphite
_diffrn_radiation_source 'fine-focus sealed tube'
_diffrn_radiation_type MoK\a
_diffrn_radiation_wavelength 0.71073
_diffrn_reflns_av_R_equivalents 0.0219
_diffrn_reflns_av_sigmaI/netI 0.0380
_diffrn_reflns_limit_h_max 14
_diffrn_reflns_limit_h_min -15
_diffrn_reflns_limit_k_max 17
_diffrn_reflns_limit_k_min -13
_diffrn_reflns_limit_l_max 20
_diffrn_reflns_limit_l_min -20
_diffrn_reflns_number 17299
_diffrn_reflns_theta_full 27.57
_diffrn_reflns_theta_max 27.57
_diffrn_reflns_theta_min 2.19
_exptl_absorpt_coefficient_mu 1.147
_exptl_absorpt_correction_T_max 1.0000
_exptl_absorpt_correction_T_min 0.9098
_exptl_absorpt_correction_type multi-scan
_exptl_crystal_colour colorless
_exptl_crystal_density_diffrn 1.720
_exptl_crystal_density_method 'not measured'
_exptl_crystal_description brick
_exptl_crystal_F_000 1188
_exptl_crystal_size_max 0.22
_exptl_crystal_size_mid 0.10
_exptl_crystal_size_min 0.05
_refine_diff_density_max 0.880
_refine_diff_density_min -0.771
_refine_diff_density_rms 0.092
_refine_ls_extinction_method none
_refine_ls_goodness_of_fit_ref 1.038
_refine_ls_hydrogen_treatment mixed
_refine_ls_matrix_type full
_refine_ls_number_parameters 658
_refine_ls_number_reflns 10057
_refine_ls_number_restraints 0
_refine_ls_restrained_S_all 1.038
_refine_ls_R_factor_all 0.0454
_refine_ls_R_factor_gt 0.0383
_refine_ls_shift/su_max 0.002
_refine_ls_shift/su_mean 0.000
_refine_ls_structure_factor_coef Fsqd
_refine_ls_weighting_details 'calc w=1/[\s^2^(Fo^2^)+(0.0330P)^2^+4.8369P] where P=(Fo^2^+2Fc^2^)/3'
_refine_ls_weighting_scheme calc
_refine_ls_wR_factor_gt 0.0861
_refine_ls_wR_factor_ref 0.0915
_reflns_number_gt 8735
_reflns_number_total 10057
_reflns_threshold_expression >2sigma(I)
_cod_data_source_file cg070280vsi20070323_084607.cif
_cod_data_source_block 1
_cod_depositor_comments
;
The following automatic conversions were performed:

'_exptl_absorpt_correction_type' value 'Multi-scan' changed to
'multi-scan' according to
/home/saulius/struct/CIF-dictionaries/cif_core.dic dictionary named
'cif_core.dic' version 2.4.1 from 2010-06-29.

Automatic conversion script
Id: cif_fix_values 1715 2011-07-08 13:25:40Z adriana 
;
_cod_original_sg_symbol_H-M P-1
_cod_database_code 4504307

loop_
_symmetry_equiv_pos_as_xyz
'x, y, z'
'-x, -y, -z'

loop_
_atom_site_label
_atom_site_type_symbol
_atom_site_fract_x
_atom_site_fract_y
_atom_site_fract_z
_atom_site_U_iso_or_equiv
_atom_site_adp_type
_atom_site_occupancy
_atom_site_symmetry_multiplicity
_atom_site_calc_flag
_atom_site_refinement_flags
Cd1 Cd 0.02885(2) 0.982498(16) 0.385787(15) 0.02273(7) Uani 1 1 d .
Cd2 Cd -0.09275(2) 1.194833(17) 0.186154(15) 0.02289(7) Uani 1 1 d .
Cl1 Cl 0.24744(9) 1.01620(8) 0.29037(7) 0.0434(2) Uani 1 1 d .
S1 S 0.44234(8) 1.35409(7) 0.23269(8) 0.0425(2) Uani 1 1 d .
P1 P -0.03770(7) 1.20256(6) 0.38589(5) 0.01861(15) Uani 1 1 d .
N1 N 0.0203(3) 0.8370(2) 0.3426(2) 0.0304(6) Uani 1 1 d .
N2 N -0.1733(3) 0.9326(2) 0.43331(19) 0.0284(6) Uani 1 1 d .
N3 N -0.2302(3) 1.0646(2) 0.2129(2) 0.0306(6) Uani 1 1 d .
N4 N 0.0165(3) 1.0554(3) 0.1372(2) 0.0401(8) Uani 1 1 d .
N5 N -0.1497(3) 1.3133(2) 0.05849(19) 0.0291(6) Uani 1 1 d .
N6 N 0.0756(3) 1.3056(2) 0.0742(2) 0.0334(6) Uani 1 1 d .
C1 C 0.0805(3) 1.2886(2) 0.3721(2) 0.0213(6) Uani 1 1 d .
C2 C 0.2029(3) 1.2829(2) 0.3188(2) 0.0247(6) Uani 1 1 d .
H2A H 0.2260 1.2346 0.2886 0.030 Uiso 1 1 calc R
C3 C 0.2898(3) 1.3497(2) 0.3113(3) 0.0309(7) Uani 1 1 d .
C4 C 0.2575(3) 1.4209(3) 0.3585(3) 0.0405(9) Uani 1 1 d .
H4A H 0.3169 1.4648 0.3530 0.049 Uiso 1 1 calc R
C5 C 0.1378(3) 1.4261(3) 0.4130(3) 0.0382(9) Uani 1 1 d .
H5A H 0.1161 1.4723 0.4455 0.046 Uiso 1 1 calc R
C6 C 0.0494(3) 1.3611(2) 0.4189(2) 0.0274(7) Uani 1 1 d .
H6A H -0.0317 1.3657 0.4544 0.033 Uiso 1 1 calc R
C7 C -0.2650(3) 0.9731(3) 0.4854(2) 0.0338(8) Uani 1 1 d .
H7A H -0.2496 1.0311 0.4963 0.041 Uiso 1 1 calc R
C8 C -0.3838(4) 0.9319(4) 0.5244(3) 0.0461(10) Uani 1 1 d .
H8A H -0.4457 0.9608 0.5623 0.055 Uiso 1 1 calc R
C9 C -0.4087(4) 0.8481(4) 0.5065(3) 0.0490(11) Uani 1 1 d .
H9A H -0.4882 0.8215 0.5304 0.059 Uiso 1 1 calc R
C10 C -0.3142(4) 0.8029(3) 0.4523(3) 0.0435(10) Uani 1 1 d .
C11 C -0.3305(5) 0.7124(4) 0.4306(4) 0.0623(14) Uani 1 1 d .
H11A H -0.4087 0.6849 0.4499 0.075 Uiso 1 1 calc R
C12 C -0.2350(6) 0.6683(4) 0.3834(4) 0.0646(15) Uani 1 1 d .
H12A H -0.2485 0.6115 0.3700 0.078 Uiso 1 1 calc R
C13 C -0.1137(5) 0.7066(3) 0.3536(3) 0.0479(11) Uani 1 1 d .
C14 C -0.0095(5) 0.6581(3) 0.3107(4) 0.0606(14) Uani 1 1 d .
H14A H -0.0188 0.5983 0.3000 0.073 Uiso 1 1 calc R
C15 C 0.1030(5) 0.6975(3) 0.2853(3) 0.0550(12) Uani 1 1 d .
H15A H 0.1718 0.6656 0.2572 0.066 Uiso 1 1 calc R
C16 C 0.1149(4) 0.7890(3) 0.3023(3) 0.0399(9) Uani 1 1 d .
H16A H 0.1929 0.8164 0.2843 0.048 Uiso 1 1 calc R
C17 C -0.0928(4) 0.7970(3) 0.3690(3) 0.0354(8) Uani 1 1 d .
C18 C -0.1954(3) 0.8462(3) 0.4183(2) 0.0312(7) Uani 1 1 d .
C19 C -0.3500(4) 1.0688(3) 0.2491(3) 0.0406(9) Uani 1 1 d .
H19A H -0.3824 1.1229 0.2706 0.049 Uiso 1 1 calc R
C20 C -0.4310(5) 0.9955(4) 0.2568(3) 0.0598(13) Uani 1 1 d .
H20A H -0.5150 1.0015 0.2825 0.072 Uiso 1 1 calc R
C21 C -0.3848(6) 0.9149(4) 0.2260(4) 0.0712(18) Uani 1 1 d .
H21A H -0.4375 0.8659 0.2306 0.085 Uiso 1 1 calc R
C22 C -0.2595(6) 0.9068(3) 0.1880(3) 0.0586(15) Uani 1 1 d .
C23 C -0.2027(9) 0.8253(4) 0.1517(5) 0.094(3) Uani 1 1 d .
H23A H -0.2518 0.7756 0.1531 0.113 Uiso 1 1 calc R
C24 C -0.0841(10) 0.8207(4) 0.1172(5) 0.106(3) Uani 1 1 d .
H24A H -0.0506 0.7660 0.0971 0.128 Uiso 1 1 calc R
C25 C -0.0037(6) 0.8975(4) 0.1092(3) 0.0732(19) Uani 1 1 d .
C26 C 0.1224(9) 0.8957(6) 0.0697(4) 0.105(3) Uani 1 1 d .
H26A H 0.1584 0.8439 0.0460 0.126 Uiso 1 1 calc R
C27 C 0.1928(7) 0.9705(6) 0.0657(3) 0.092(3) Uani 1 1 d .
H27A H 0.2775 0.9691 0.0407 0.111 Uiso 1 1 calc R
C28 C 0.1367(4) 1.0510(4) 0.1001(3) 0.0586(14) Uani 1 1 d .
H28A H 0.1859 1.1021 0.0963 0.070 Uiso 1 1 calc R
C29 C -0.0546(5) 0.9797(3) 0.1423(3) 0.0466(11) Uani 1 1 d .
C30 C -0.1837(4) 0.9846(3) 0.1820(3) 0.0394(9) Uani 1 1 d .
C31 C -0.2604(4) 1.3200(3) 0.0531(3) 0.0452(10) Uani 1 1 d .
H31A H -0.3228 1.2784 0.1040 0.054 Uiso 1 1 calc R
C32 C -0.2885(5) 1.3874(5) -0.0266(3) 0.0713(17) Uani 1 1 d .
H32A H -0.3680 1.3903 -0.0277 0.086 Uiso 1 1 calc R
C33 C -0.1975(5) 1.4486(4) -0.1024(3) 0.0669(16) Uani 1 1 d .
H33A H -0.2148 1.4926 -0.1557 0.080 Uiso 1 1 calc R
C34 C -0.0787(4) 1.4451(3) -0.0998(2) 0.0431(10) Uani 1 1 d .
C35 C 0.0235(5) 1.5069(3) -0.1768(3) 0.0510(12) Uani 1 1 d .
H35A H 0.0107 1.5523 -0.2315 0.061 Uiso 1 1 calc R
C36 C 0.1340(5) 1.4999(3) -0.1708(3) 0.0482(11) Uani 1 1 d .
H36A H 0.1982 1.5390 -0.2219 0.058 Uiso 1 1 calc R
C37 C 0.1571(4) 1.4325(3) -0.0862(3) 0.0393(9) Uani 1 1 d .
C38 C 0.2704(5) 1.4250(4) -0.0753(3) 0.0603(13) Uani 1 1 d .
H38A H 0.3368 1.4631 -0.1247 0.072 Uiso 1 1 calc R
C39 C 0.2857(4) 1.3613(5) 0.0084(3) 0.0708(16) Uani 1 1 d .
H39A H 0.3616 1.3572 0.0162 0.085 Uiso 1 1 calc R
C40 C 0.1845(4) 1.3022(4) 0.0825(3) 0.0530(12) Uani 1 1 d .
H40A H 0.1952 1.2596 0.1389 0.064 Uiso 1 1 calc R
C41 C 0.0607(3) 1.3706(2) -0.0082(2) 0.0290(7) Uani 1 1 d .
C42 C -0.0587(3) 1.3762(2) -0.0159(2) 0.0289(7) Uani 1 1 d .
O1 O -0.0048(2) 1.17423(17) 0.29511(15) 0.0252(5) Uani 1 1 d .
O2 O -0.0339(2) 1.10166(16) 0.46632(15) 0.0256(5) Uani 1 1 d .
O3 O -0.15661(19) 1.25645(17) 0.40795(15) 0.0251(5) Uani 1 1 d .
O4 O 0.4549(3) 1.2656(3) 0.2018(3) 0.0806(13) Uani 1 1 d .
O5 O 0.4570(3) 1.4530(2) 0.1557(2) 0.0490(7) Uani 1 1 d .
O6 O 0.5209(3) 1.3492(3) 0.2878(2) 0.0648(10) Uani 1 1 d .
O1W O -0.2615(2) 1.24873(19) 0.28931(17) 0.0321(5) Uani 1 1 d .
O2W O 0.4257(6) 1.0139(5) 0.0801(5) 0.0597(17) Uani 0.50 1 d P
O3W O -0.4353(5) 1.1879(4) 0.0284(4) 0.0460(13) Uani 0.50 1 d P
O3W' O -0.5747(10) 1.1671(6) 0.1089(6) 0.090(3) Uani 0.50 1 d P
O4W O -0.5415(8) 0.6765(5) 0.3008(6) 0.0635(19) Uani 0.50 1 d P
O4W' O -0.5875(7) 0.6470(5) 0.3700(5) 0.0543(16) Uani 0.50 1 d P
O5W O -0.5228(9) 1.1737(6) -0.0734(6) 0.084(2) Uani 0.50 1 d P
O6W O 0.3966(7) 0.6492(6) 0.2032(5) 0.0566(18) Uani 0.50 1 d P
O6W' O 0.4100(7) 0.6598(6) 0.1497(5) 0.0497(16) Uani 0.50 1 d P
O7W O 0.4143(10) 1.5145(8) -0.3800(8) 0.063(2) Uani 0.50 1 d P
O7W' O 0.4243(10) 1.5052(9) -0.3380(7) 0.069(3) Uani 0.50 1 d P
O8W O -0.2606(6) 0.4332(4) 0.4357(5) 0.0479(14) Uani 0.50 1 d P
O8W' O -0.2962(10) 0.3745(10) 0.5110(8) 0.111(4) Uani 0.50 1 d P
O9W O -0.3450(4) 1.1774(4) 0.5814(4) 0.1042(15) Uani 1 1 d .

loop_
_atom_site_aniso_label
_atom_site_aniso_U_11
_atom_site_aniso_U_22
_atom_site_aniso_U_33
_atom_site_aniso_U_23
_atom_site_aniso_U_13
_atom_site_aniso_U_12
Cd1 0.02884(13) 0.02072(12) 0.01872(11) -0.00666(9) -0.00806(9) -0.00001(9)
Cd2 0.02862(13) 0.02246(12) 0.01842(11) -0.00635(9) -0.01113(9) 0.00634(9)
Cl1 0.0344(5) 0.0433(5) 0.0446(5) -0.0158(4) -0.0026(4) -0.0007(4)
S1 0.0200(4) 0.0310(5) 0.0605(6) 0.0000(4) -0.0104(4) -0.0003(3)
P1 0.0210(4) 0.0169(4) 0.0184(3) -0.0052(3) -0.0083(3) 0.0012(3)
N1 0.0440(17) 0.0260(14) 0.0272(14) -0.0104(12) -0.0191(13) 0.0056(12)
N2 0.0333(15) 0.0300(14) 0.0260(14) -0.0088(12) -0.0158(12) 0.0005(12)
N3 0.0469(18) 0.0243(14) 0.0262(14) -0.0087(11) -0.0188(13) 0.0011(12)
N4 0.054(2) 0.0421(18) 0.0238(14) -0.0141(13) -0.0159(14) 0.0257(16)
N5 0.0368(16) 0.0286(14) 0.0237(13) -0.0108(12) -0.0139(12) 0.0130(12)
N6 0.0359(16) 0.0417(17) 0.0240(14) -0.0120(13) -0.0102(12) -0.0012(13)
C1 0.0239(15) 0.0147(13) 0.0235(15) -0.0008(11) -0.0127(12) 0.0025(11)
C2 0.0236(15) 0.0180(14) 0.0294(16) -0.0030(12) -0.0111(13) 0.0031(12)
C3 0.0226(16) 0.0194(15) 0.044(2) -0.0007(14) -0.0141(15) 0.0016(12)
C4 0.0312(19) 0.0201(16) 0.074(3) -0.0114(17) -0.0259(19) -0.0009(14)
C5 0.038(2) 0.0229(17) 0.065(3) -0.0216(17) -0.0259(19) 0.0074(14)
C6 0.0258(16) 0.0212(15) 0.0375(18) -0.0106(14) -0.0139(14) 0.0048(12)
C7 0.0333(19) 0.039(2) 0.0328(18) -0.0128(16) -0.0155(15) 0.0016(15)
C8 0.034(2) 0.067(3) 0.037(2) -0.014(2) -0.0153(17) -0.0006(19)
C9 0.036(2) 0.063(3) 0.043(2) 0.000(2) -0.0212(18) -0.0146(19)
C10 0.048(2) 0.042(2) 0.043(2) -0.0008(17) -0.0289(19) -0.0133(18)
C11 0.073(3) 0.053(3) 0.073(3) -0.011(2) -0.044(3) -0.026(3)
C12 0.091(4) 0.046(3) 0.083(4) -0.025(3) -0.053(3) -0.012(3)
C13 0.074(3) 0.033(2) 0.056(3) -0.0176(19) -0.043(2) -0.001(2)
C14 0.098(4) 0.037(2) 0.076(3) -0.038(2) -0.051(3) 0.019(2)
C15 0.082(4) 0.041(2) 0.063(3) -0.034(2) -0.039(3) 0.025(2)
C16 0.058(3) 0.0342(19) 0.037(2) -0.0190(17) -0.0257(19) 0.0169(18)
C17 0.055(2) 0.0260(17) 0.0374(19) -0.0123(15) -0.0294(18) 0.0026(16)
C18 0.0383(19) 0.0299(17) 0.0299(17) -0.0031(14) -0.0216(15) -0.0080(14)
C19 0.045(2) 0.043(2) 0.038(2) -0.0107(17) -0.0188(18) -0.0058(17)
C20 0.065(3) 0.066(3) 0.057(3) -0.013(2) -0.033(2) -0.025(2)
C21 0.122(5) 0.046(3) 0.070(3) -0.006(2) -0.070(4) -0.023(3)
C22 0.121(5) 0.026(2) 0.059(3) -0.0138(19) -0.068(3) 0.007(2)
C23 0.207(9) 0.034(3) 0.108(5) -0.035(3) -0.129(6) 0.034(4)
C24 0.234(10) 0.054(3) 0.112(5) -0.066(4) -0.138(7) 0.081(5)
C25 0.143(6) 0.059(3) 0.052(3) -0.042(2) -0.067(3) 0.066(3)
C26 0.177(8) 0.111(5) 0.060(3) -0.066(4) -0.072(4) 0.114(6)
C27 0.108(5) 0.126(6) 0.034(2) -0.038(3) -0.025(3) 0.090(5)
C28 0.058(3) 0.074(3) 0.031(2) -0.016(2) -0.0128(19) 0.039(2)
C29 0.089(3) 0.037(2) 0.0317(19) -0.0221(17) -0.040(2) 0.032(2)
C30 0.077(3) 0.0251(17) 0.0309(18) -0.0120(15) -0.037(2) 0.0129(18)
C31 0.038(2) 0.060(3) 0.0299(19) -0.0099(18) -0.0140(16) 0.0221(19)
C32 0.055(3) 0.109(4) 0.036(2) -0.012(3) -0.025(2) 0.044(3)
C33 0.071(3) 0.081(3) 0.031(2) -0.006(2) -0.022(2) 0.050(3)
C34 0.070(3) 0.0285(18) 0.0223(17) -0.0061(14) -0.0135(18) 0.0231(18)
C35 0.086(4) 0.0254(19) 0.0246(18) -0.0054(15) -0.006(2) 0.017(2)
C36 0.077(3) 0.0223(18) 0.0286(19) -0.0088(15) 0.003(2) -0.0036(19)
C37 0.054(2) 0.0307(19) 0.0297(18) -0.0172(15) 0.0002(17) -0.0108(17)
C38 0.059(3) 0.074(3) 0.040(2) -0.023(2) 0.005(2) -0.030(3)
C39 0.037(2) 0.127(5) 0.048(3) -0.033(3) -0.007(2) -0.015(3)
C40 0.036(2) 0.092(4) 0.031(2) -0.020(2) -0.0094(17) -0.008(2)
C41 0.043(2) 0.0230(16) 0.0203(15) -0.0117(13) -0.0057(14) 0.0001(14)
C42 0.043(2) 0.0199(15) 0.0204(15) -0.0092(12) -0.0078(14) 0.0114(14)
O1 0.0281(12) 0.0289(12) 0.0219(11) -0.0109(9) -0.0118(9) 0.0071(9)
O2 0.0335(12) 0.0200(11) 0.0230(11) -0.0031(9) -0.0130(9) -0.0016(9)
O3 0.0196(11) 0.0319(12) 0.0282(11) -0.0156(10) -0.0084(9) 0.0029(9)
O4 0.0335(17) 0.0505(19) 0.128(3) -0.039(2) 0.0189(19) -0.0055(14)
O5 0.0328(14) 0.0447(16) 0.0522(17) 0.0050(13) -0.0147(13) -0.0043(12)
O6 0.0249(14) 0.077(2) 0.070(2) 0.0076(18) -0.0242(15) 0.0051(14)
O1W 0.0302(12) 0.0418(14) 0.0355(13) -0.0235(11) -0.0176(10) 0.0150(10)
O2W 0.052(4) 0.073(4) 0.057(4) -0.032(3) -0.008(3) -0.013(3)
O3W 0.045(3) 0.045(3) 0.046(3) -0.017(3) -0.011(3) 0.002(3)
O3W' 0.141(8) 0.076(5) 0.072(5) -0.025(4) -0.057(6) -0.005(5)
O4W 0.089(6) 0.048(4) 0.068(5) -0.027(4) -0.038(4) 0.004(4)
O4W' 0.067(4) 0.047(4) 0.056(4) -0.030(3) -0.021(4) 0.014(3)
O5W 0.106(7) 0.067(5) 0.074(5) -0.021(4) -0.021(5) -0.016(5)
O6W 0.060(4) 0.062(4) 0.048(4) -0.018(4) -0.019(4) -0.002(3)
O6W' 0.053(4) 0.053(4) 0.042(4) -0.018(4) -0.013(4) 0.003(3)
O7W 0.059(5) 0.057(5) 0.097(8) -0.042(6) -0.042(6) 0.010(4)
O7W' 0.056(5) 0.090(6) 0.078(7) -0.038(6) -0.041(5) 0.026(4)
O8W 0.055(4) 0.027(3) 0.060(4) -0.015(3) -0.021(3) 0.010(3)
O8W' 0.103(8) 0.151(10) 0.117(8) -0.094(8) -0.050(7) 0.069(7)
O9W 0.090(3) 0.105(4) 0.104(4) -0.035(3) -0.014(3) -0.008(3)

loop_
_atom_type_symbol
_atom_type_description
_atom_type_scat_dispersion_real
_atom_type_scat_dispersion_imag
_atom_type_scat_source
C C 0.0033 0.0016 'International Tables Vol C Tables 4.2.6.8 and 6.1.1.4'
H H 0.0000 0.0000 'International Tables Vol C Tables 4.2.6.8 and 6.1.1.4'
N N 0.0061 0.0033 'International Tables Vol C Tables 4.2.6.8 and 6.1.1.4'
O O 0.0106 0.0060 'International Tables Vol C Tables 4.2.6.8 and 6.1.1.4'
P P 0.1023 0.0942 'International Tables Vol C Tables 4.2.6.8 and 6.1.1.4'
S S 0.1246 0.1234 'International Tables Vol C Tables 4.2.6.8 and 6.1.1.4'
Cd Cd -0.8075 1.2024 'International Tables Vol C Tables 4.2.6.8 and 6.1.1.4'
Cl Cl 0.1484 0.1585 'International Tables Vol C Tables 4.2.6.8 and 6.1.1.4'

loop_
_geom_angle_atom_site_label_1
_geom_angle_atom_site_label_2
_geom_angle_atom_site_label_3
_geom_angle
_geom_angle_site_symmetry_1
_geom_angle_site_symmetry_3
O2 Cd1 N2 90.87(9) 2_576 .
O2 Cd1 O2 74.12(8) 2_576 .
N2 Cd1 O2 88.95(9) . .
O2 Cd1 N1 98.53(8) 2_576 .
N2 Cd1 N1 71.34(10) . .
O2 Cd1 N1 159.06(9) . .
O2 Cd1 Cl1 102.62(6) 2_576 .
N2 Cd1 Cl1 160.33(7) . .
O2 Cd1 Cl1 108.35(6) . .
N1 Cd1 Cl1 92.30(8) . .
O2 Cd1 O1 133.01(7) 2_576 .
N2 Cd1 O1 94.40(9) . .
O2 Cd1 O1 59.37(7) . .
N1 Cd1 O1 127.33(8) . .
Cl1 Cd1 O1 86.86(6) . .
O2 Cd1 P1 102.98(6) 2_576 .
N2 Cd1 P1 92.69(7) . .
O2 Cd1 P1 29.17(5) . .
N1 Cd1 P1 153.39(7) . .
Cl1 Cd1 P1 98.04(3) . .
O1 Cd1 P1 30.22(5) . .
O1 Cd2 O1W 84.78(8) . .
O1 Cd2 N3 118.33(9) . .
O1W Cd2 N3 84.02(10) . .
O1 Cd2 N6 87.39(9) . .
O1W Cd2 N6 123.25(10) . .
N3 Cd2 N6 145.55(10) . .
O1 Cd2 N5 146.32(9) . .
O1W Cd2 N5 87.61(9) . .
N3 Cd2 N5 93.33(10) . .
N6 Cd2 N5 69.70(10) . .
O1 Cd2 N4 93.98(9) . .
O1W Cd2 N4 148.76(11) . .
N3 Cd2 N4 69.09(12) . .
N6 Cd2 N4 87.78(11) . .
N5 Cd2 N4 108.88(9) . .
O6 S1 O5 111.36(19) . .
O6 S1 O4 112.7(2) . .
O5 S1 O4 113.6(2) . .
O6 S1 C3 105.71(19) . .
O5 S1 C3 105.71(16) . .
O4 S1 C3 107.13(17) . .
O3 P1 O2 113.13(13) . .
O3 P1 O1 114.09(12) . .
O2 P1 O1 106.08(12) . .
O3 P1 C1 106.79(13) . .
O2 P1 C1 106.96(13) . .
O1 P1 C1 109.57(14) . .
O3 P1 Cd1 133.44(9) . .
O2 P1 Cd1 48.47(8) . .
O1 P1 Cd1 57.66(8) . .
C1 P1 Cd1 119.25(10) . .
C16 N1 C17 118.4(3) . .
C16 N1 Cd1 126.2(3) . .
C17 N1 Cd1 115.3(2) . .
C7 N2 C18 119.0(3) . .
C7 N2 Cd1 123.5(2) . .
C18 N2 Cd1 116.7(2) . .
C19 N3 C30 117.9(3) . .
C19 N3 Cd2 123.7(2) . .
C30 N3 Cd2 118.1(3) . .
C28 N4 C29 118.2(4) . .
C28 N4 Cd2 125.8(3) . .
C29 N4 Cd2 115.8(3) . .
C31 N5 C42 118.3(3) . .
C31 N5 Cd2 124.8(3) . .
C42 N5 Cd2 116.8(2) . .
C40 N6 C41 118.1(3) . .
C40 N6 Cd2 124.6(3) . .
C41 N6 Cd2 117.0(2) . .
C2 C1 C6 118.6(3) . .
C2 C1 P1 121.9(2) . .
C6 C1 P1 119.5(2) . .
C3 C2 C1 119.6(3) . .
C2 C3 C4 121.1(3) . .
C2 C3 S1 120.2(3) . .
C4 C3 S1 118.5(3) . .
C5 C4 C3 120.1(3) . .
C4 C5 C6 119.3(3) . .
C5 C6 C1 121.4(3) . .
N2 C7 C8 122.3(4) . .
C9 C8 C7 119.5(4) . .
C8 C9 C10 119.8(4) . .
C9 C10 C18 117.6(4) . .
C9 C10 C11 124.1(4) . .
C18 C10 C11 118.2(4) . .
C12 C11 C10 121.5(4) . .
C11 C12 C13 121.2(4) . .
C14 C13 C12 123.4(4) . .
C14 C13 C17 116.9(4) . .
C12 C13 C17 119.7(4) . .
C15 C14 C13 120.5(4) . .
C14 C15 C16 118.7(4) . .
N1 C16 C15 123.1(4) . .
N1 C17 C13 122.5(4) . .
N1 C17 C18 118.0(3) . .
C13 C17 C18 119.4(4) . .
N2 C18 C10 121.7(4) . .
N2 C18 C17 118.6(3) . .
C10 C18 C17 119.7(3) . .
N3 C19 C20 123.1(4) . .
C21 C20 C19 119.2(5) . .
C20 C21 C22 119.8(4) . .
C21 C22 C30 117.5(4) . .
C21 C22 C23 123.5(5) . .
C30 C22 C23 118.9(6) . .
C24 C23 C22 121.1(6) . .
C23 C24 C25 122.0(5) . .
C26 C25 C29 118.2(6) . .
C26 C25 C24 122.7(6) . .
C29 C25 C24 119.1(6) . .
C27 C26 C25 119.4(5) . .
C26 C27 C28 119.9(6) . .
N4 C28 C27 122.1(6) . .
N4 C29 C25 122.2(5) . .
N4 C29 C30 118.3(3) . .
C25 C29 C30 119.5(5) . .
N3 C30 C22 122.4(4) . .
N3 C30 C29 118.3(3) . .
C22 C30 C29 119.3(4) . .
N5 C31 C32 122.9(4) . .
C33 C32 C31 119.2(5) . .
C32 C33 C34 120.1(4) . .
C33 C34 C42 117.0(4) . .
C33 C34 C35 123.9(4) . .
C42 C34 C35 119.1(4) . .
C36 C35 C34 121.3(4) . .
C35 C36 C37 121.1(4) . .
C38 C37 C41 116.6(4) . .
C38 C37 C36 123.2(4) . .
C41 C37 C36 120.2(4) . .
C39 C38 C37 120.4(4) . .
C38 C39 C40 119.3(5) . .
N6 C40 C39 122.2(4) . .
N6 C41 C37 123.4(4) . .
N6 C41 C42 117.9(3) . .
C37 C41 C42 118.6(3) . .
N5 C42 C34 122.5(4) . .
N5 C42 C41 117.9(3) . .
C34 C42 C41 119.6(3) . .
P1 O1 Cd2 135.22(13) . .
P1 O1 Cd1 92.12(10) . .
Cd2 O1 Cd1 113.86(9) . .
P1 O2 Cd1 150.49(13) . 2_576
P1 O2 Cd1 102.36(11) . .
Cd1 O2 Cd1 105.88(8) 2_576 .
P1 O3 O8W 143.69(18) . 1_565
P1 O3 O9W 121.52(16) . .
O8W O3 O9W 78.33(18) 1_565 .
S1 O5 O6W' 133.7(2) . 1_565
S1 O6 O7W' 128.8(3) . 2_685
O5W O2W O3W 50.2(3) 1_655 1_655
O5W O2W O5W 119.7(3) 1_655 2_575
O3W O2W O5W 123.9(3) 1_655 2_575

loop_
_geom_bond_atom_site_label_1
_geom_bond_atom_site_label_2
_geom_bond_distance
_geom_bond_site_symmetry_2
Cd1 O2 2.256(2) 2_576
Cd1 N2 2.310(3) .
Cd1 O2 2.363(2) .
Cd1 N1 2.383(3) .
Cd1 Cl1 2.4672(10) .
Cd1 O1 2.607(2) .
Cd1 P1 3.0836(8) .
Cd2 O1 2.238(2) .
Cd2 O1W 2.347(2) .
Cd2 N3 2.364(3) .
Cd2 N6 2.374(3) .
Cd2 N5 2.378(3) .
Cd2 N4 2.430(3) .
S1 O6 1.460(3) .
S1 O5 1.460(3) .
S1 O4 1.460(4) .
S1 C3 1.781(4) .
P1 O3 1.502(2) .
P1 O2 1.539(2) .
P1 O1 1.553(2) .
P1 C1 1.821(3) .
N1 C16 1.322(5) .
N1 C17 1.350(5) .
N2 C7 1.325(5) .
N2 C18 1.371(4) .
N3 C19 1.320(5) .
N3 C30 1.367(4) .
N4 C28 1.324(6) .
N4 C29 1.368(6) .
N5 C31 1.316(5) .
N5 C42 1.370(4) .
N6 C40 1.317(5) .
N6 C41 1.367(4) .
C1 C2 1.399(4) .
C1 C6 1.411(4) .
C2 C3 1.390(4) .
C3 C4 1.399(5) .
C4 C5 1.378(5) .
C5 C6 1.396(5) .
C7 C8 1.394(5) .
C8 C9 1.376(6) .
C9 C10 1.397(7) .
C10 C18 1.411(5) .
C10 C11 1.468(6) .
C11 C12 1.342(8) .
C12 C13 1.420(7) .
C13 C14 1.413(7) .
C13 C17 1.423(5) .
C14 C15 1.343(7) .
C15 C16 1.424(5) .
C17 C18 1.447(5) .
C19 C20 1.403(5) .
C20 C21 1.373(8) .
C21 C22 1.386(8) .
C22 C30 1.422(6) .
C22 C23 1.455(8) .
C23 C24 1.305(11) .
C24 C25 1.435(10) .
C25 C26 1.387(11) .
C25 C29 1.423(5) .
C26 C27 1.361(11) .
C27 C28 1.425(7) .
C29 C30 1.423(6) .
C31 C32 1.411(5) .
C32 C33 1.369(7) .
C33 C34 1.397(7) .
C34 C42 1.425(5) .
C34 C35 1.452(6) .
C35 C36 1.318(7) .
C36 C37 1.443(6) .
C37 C38 1.383(7) .
C37 C41 1.420(5) .
C38 C39 1.379(7) .
C39 C40 1.416(6) .
C41 C42 1.433(5) .
O2 Cd1 2.256(2) 2_576
O3 O8W 2.745(6) 1_565
O3 O9W 2.798(5) .
O5 O6W' 2.848(8) 1_565
O6 O7W' 2.636(12) 2_685
O2W O5W 2.585(11) 1_655
O2W O3W 2.757(9) 1_655
O2W O5W 2.763(11) 2_575
O3W O3W' 1.663(11) .
O4W O4W' 0.996(9) .
O5W O6W 2.739(11) 2_575
O6W O6W' 0.775(7) .
O7W O7W' 0.687(10) .
O8W O8W' 1.146(12) .
